data_4345309
loop_
_publ_author_name
'Asthana, Sharad Kumar'
'Kumar, Ajit'
'Neeraj, ?'
'Shweta, ?'
'Hira, Sumit Kumar'
'Manna, Partha Pratim'
'Upadhyay, K. K.'

_publ_section_title
;
 Brightening Quinolineimines by Al(3+) and Subsequent Quenching by PPi/PA
 in Aqueous Medium: Synthesis, Crystal Structures, Binding Behavior,
 Theoretical and Cell Imaging Studies.
;
_journal_issue 6
_journal_name_full 'Inorganic chemistry'
_journal_page_first 3315
_journal_page_last 3323
_journal_paper_doi 10.1021/acs.inorgchem.6b02752
_journal_volume 56
_journal_year 2017
_chemical_formula_moiety 'C34 H24 Al N8 O6'
_chemical_formula_sum 'C34 H24 Al N8 O6'
_chemical_formula_weight 667.59
_space_group_crystal_system triclinic
_space_group_IT_number 2
_space_group_name_Hall '-P 1'
_space_group_name_H-M_alt 'P -1'
_symmetry_space_group_name_Hall '-P 1'
_symmetry_space_group_name_H-M 'P -1'
_atom_sites_solution_hydrogens geom
_atom_sites_solution_primary direct
_audit_creation_date 2016-10-07
_audit_creation_method
;
Olex2 1.2
(compiled 2016.02.19 svn.r3266 for OlexSys, GUI svn.r5155)
;
_cell_angle_alpha 90.062(3)
_cell_angle_beta 68.455(3)
_cell_angle_gamma 63.664(3)
_cell_formula_units_Z 4
_cell_length_a 16.1557(18)
_cell_length_b 16.9686(19)
_cell_length_c 18.876(2)
_cell_measurement_reflns_used 9923
_cell_measurement_temperature 100
_cell_measurement_theta_max 24.78
_cell_measurement_theta_min 2.30
_cell_volume 4229.2(8)
_computing_cell_refinement 'SAINT v8.34A (Bruker, 2013)'
_computing_data_reduction 'SAINT v8.34A (Bruker, 2013)'
_computing_molecular_graphics 'Olex2 (Dolomanov et al., 2009)'
_computing_publication_material 'Olex2 (Dolomanov et al., 2009)'
_computing_structure_refinement 'ShelXL (Sheldrick, 2015)'
_computing_structure_solution 'ShelXT (Sheldrick, 2015)'
_diffrn_ambient_temperature 100.0
_diffrn_measured_fraction_theta_full 0.983
_diffrn_measured_fraction_theta_max 0.983
_diffrn_measurement_device_type 'Bruker APEX-II CCD'
_diffrn_measurement_method '\f and \w scans'
_diffrn_radiation_type MoK\a
_diffrn_radiation_wavelength 0.71073
_diffrn_reflns_av_R_equivalents 0.0000
_diffrn_reflns_av_unetI/netI 0.1428
_diffrn_reflns_Laue_measured_fraction_full 0.983
_diffrn_reflns_Laue_measured_fraction_max 0.983
_diffrn_reflns_limit_h_max 21
_diffrn_reflns_limit_h_min -19
_diffrn_reflns_limit_k_max 22
_diffrn_reflns_limit_k_min -22
_diffrn_reflns_limit_l_max 25
_diffrn_reflns_limit_l_min 0
_diffrn_reflns_number 21040
_diffrn_reflns_point_group_measured_fraction_full 0.983
_diffrn_reflns_point_group_measured_fraction_max 0.983
_diffrn_reflns_theta_full 26.000
_diffrn_reflns_theta_max 28.406
_diffrn_reflns_theta_min 2.232
_exptl_absorpt_coefficient_mu 0.093
_exptl_absorpt_correction_T_max 0.7457
_exptl_absorpt_correction_T_min 0.6283
_exptl_absorpt_correction_type multi-scan
_exptl_absorpt_process_details
;
SADABS-2014/4 (Bruker,2014/4) was used for absorption correction.
wR2(int) was 0.1075 before and 0.0566 after correction.
The Ratio of minimum to maximum transmission is 0.8426.
The \l/2 correction factor is 0.00150.
;
_exptl_crystal_colour 'metallic light colourless'
_exptl_crystal_colour_lustre metallic
_exptl_crystal_colour_modifier light
_exptl_crystal_colour_primary colourless
_exptl_crystal_density_diffrn 1.048
_exptl_crystal_description block
_exptl_crystal_F_000 1380
_exptl_crystal_size_max 0.3
_exptl_crystal_size_mid 0.2
_exptl_crystal_size_min 0.1
_refine_diff_density_max 0.830
_refine_diff_density_min -0.348
_refine_diff_density_rms 0.069
_refine_ls_extinction_method none
_refine_ls_goodness_of_fit_ref 0.896
_refine_ls_hydrogen_treatment constr
_refine_ls_matrix_type full
_refine_ls_number_parameters 887
_refine_ls_number_reflns 20896
_refine_ls_number_restraints 0
_refine_ls_restrained_S_all 0.896
_refine_ls_R_factor_all 0.1836
_refine_ls_R_factor_gt 0.0921
_refine_ls_shift/su_max 0.000
_refine_ls_shift/su_mean 0.000
_refine_ls_structure_factor_coef Fsqd
_refine_ls_weighting_details 'w=1/[\s^2^(Fo^2^)+(0.1436P)^2^] where P=(Fo^2^+2Fc^2^)/3'
_refine_ls_weighting_scheme calc
_refine_ls_wR_factor_gt 0.2359
_refine_ls_wR_factor_ref 0.2645
_reflns_Friedel_coverage 0.000
_reflns_number_gt 7991
_reflns_number_total 20896
_reflns_threshold_expression 'I > 2\s(I)'
_cod_data_source_file ic6b02752_si_002.cif
_cod_data_source_block sarad
_cod_depositor_comments 'Adding full bibliography for 4345308--4345310.cif.'
_cod_original_cell_volume 4229.3(8)
_cod_database_code 4345309
_shelx_space_group_comment
;
The symmetry employed for this shelxl refinement is uniquely defined
by the following loop, which should always be used as a source of
symmetry information in preference to the above space-group names.
They are only intended as comments.
;
_olex2_refinement_description
;
1. Fixed Uiso
 At 1.2 times of:
  All C(H) groups
 At 1.5 times of:
  All C(H,H,H) groups
2.a Aromatic/amide H refined with riding coordinates:
 C00Z(H00Z), C014(H014), C015(H015), C016(H016), C017(H017), C018(H018),
 C019(H019), C01F(H01F), C01I(H01I), C01J(H01J), C01M(H01M), C01N(H01N),
 C01O(H01O), C01R(H01R), C01S(H01S), C01U(H01U), C01W(H01W), C022(H022),
 C023(H023), C024(H024), C027(H027), C028(H028), C02B(H02H), C02D(H02J),
 C02E(H02K), C02G(H02G), C02I(H02I), C02L(H02L), C02M(H02P), C02N(H02Q),
 C02Q(H02R), C02R(H02S), C02S(H02T), C02U(H02U), C02X(H02X), C02Y(H02Y)
2.b Idealised Me refined as rotating group:
 C01Z(H01A,H01B,H01C), C02A(H02A,H02B,H02C), C02C(H02D,H02E,H02F), C02J(H02M,
 H02N,H02O)
;
_shelx_shelxl_version_number 2014/7
_olex2_submission_special_instructions 'No special instructions were received'

loop_
_space_group_symop_operation_xyz
'x, y, z'
'-x, -y, -z'

loop_
_atom_site_label
_atom_site_type_symbol
_atom_site_fract_x
_atom_site_fract_y
_atom_site_fract_z
_atom_site_U_iso_or_equiv
_atom_site_adp_type
_atom_site_occupancy
_atom_site_site_symmetry_order
_atom_site_calc_flag
_atom_site_refinement_flags_posn
Al01 Al 0.79466(7) 0.14612(7) 0.40952(6) 0.0374(3) Uani 1 1 d .
Al02 Al 0.79985(9) 0.39601(7) 0.11860(6) 0.0508(3) Uani 1 1 d .
O004 O 0.78272(17) 0.15798(14) 0.51253(12) 0.0396(5) Uani 1 1 d .
O005 O 0.75680(17) 0.26508(15) 0.40966(13) 0.0433(6) Uani 1 1 d .
O006 O 0.83448(17) 0.12565(15) 0.30128(13) 0.0413(6) Uani 1 1 d .
O007 O 0.80877(16) 0.02874(14) 0.41200(12) 0.0406(6) Uani 1 1 d .
O008 O 0.99789(19) 0.29462(16) 0.50379(13) 0.0496(6) Uani 1 1 d .
O009 O 0.7817(2) 0.29630(16) 0.12900(14) 0.0533(7) Uani 1 1 d .
O00A O 0.81873(18) 0.39152(16) 0.21017(12) 0.0511(7) Uani 1 1 d .
O00B O 0.8110(2) 0.38712(17) 0.01507(14) 0.0551(7) Uani 1 1 d .
N00C N 0.93621(19) 0.11237(16) 0.39149(14) 0.0326(6) Uani 1 1 d .
N00D N 0.9526(2) 0.11079(16) 0.45898(15) 0.0346(6) Uani 1 1 d .
O00E O 0.7918(2) 0.51105(16) 0.11805(14) 0.0562(7) Uani 1 1 d .
N00F N 0.6355(2) 0.09988(19) 0.45018(16) 0.0446(7) Uani 1 1 d .
O00G O 0.5352(2) 0.70785(17) 0.35238(16) 0.0662(8) Uani 1 1 d .
N00H N 0.9144(2) 0.11544(18) 0.17391(15) 0.0419(7) Uani 1 1 d .
O00I O 1.0799(3) 0.08124(19) -0.10286(15) 0.0760(9) Uani 1 1 d .
N00J N 0.8795(2) 0.35563(17) 0.30066(14) 0.0394(7) Uani 1 1 d .
N00K N 0.6536(2) 0.17371(19) 0.43573(15) 0.0380(7) Uani 1 1 d .
N00L N 0.9503(2) 0.32775(18) 0.05984(15) 0.0461(8) Uani 1 1 d .
N00M N 0.6827(2) 0.40518(18) 0.38820(16) 0.0440(7) Uani 1 1 d .
N00N N 0.9825(3) 0.3121(2) -0.02040(15) 0.0532(8) Uani 1 1 d .
O00O O 0.6145(3) -0.0035(2) 0.29729(15) 0.0732(9) Uani 1 1 d .
N00P N 0.7152(3) -0.2169(2) 0.47175(16) 0.0514(8) Uani 1 1 d .
N00Q N 0.7254(2) 0.2016(2) 0.18140(17) 0.0498(8) Uani 1 1 d .
N00R N 0.6519(3) 0.4722(2) 0.16855(18) 0.0543(8) Uani 1 1 d .
C00S C 0.9177(3) 0.1098(2) 0.24485(19) 0.0388(8) Uani 1 1 d .
N00T N 0.6193(3) 0.5642(2) 0.1672(2) 0.0672(10) Uani 1 1 d .
N00U N 0.8615(3) 0.1533(2) 0.74687(18) 0.0642(10) Uani 1 1 d .
C00V C 1.0085(3) 0.0878(2) 0.25166(17) 0.0347(8) Uani 1 1 d .
C00W C 0.9575(2) 0.3178(2) 0.32510(18) 0.0340(8) Uani 1 1 d .
C00X C 0.6769(2) 0.3311(2) 0.40726(19) 0.0413(8) Uani 1 1 d .
C00Y C 0.8666(3) 0.13617(19) 0.51779(18) 0.0325(7) Uani 1 1 d .
C00Z C 0.9349(3) 0.3252(2) 0.40440(18) 0.0387(8) Uani 1 1 d .
H00Z H 0.8665 0.3541 0.4415 0.046 Uiso 1 1 calc R
C010 C 0.7241(3) 0.0283(2) 0.43339(18) 0.0390(8) Uani 1 1 d .
C011 C 1.0594(3) 0.2734(2) 0.26914(18) 0.0371(8) Uani 1 1 d .
C012 C 0.9994(3) 0.0955(2) 0.10735(18) 0.0396(8) Uani 1 1 d .
C013 C 0.9982(3) 0.3032(2) 0.16775(18) 0.0369(8) Uani 1 1 d .
C014 C 0.7972(3) -0.2103(2) 0.45618(19) 0.0460(9) Uani 1 1 d .
H014 H 0.8553 -0.2620 0.4548 0.055 Uiso 1 1 calc R
C015 C 1.0763(3) 0.2679(2) 0.18959(18) 0.0445(9) Uani 1 1 d .
H015 H 1.1438 0.2390 0.1509 0.053 Uiso 1 1 calc R
C016 C 0.9539(3) 0.1097(2) 0.60871(19) 0.0390(8) Uani 1 1 d .
H016 H 1.0181 0.0819 0.5658 0.047 Uiso 1 1 calc R
C017 C 1.0143(3) 0.0889(2) 0.32639(18) 0.0372(8) Uani 1 1 d .
H017 H 1.0782 0.0716 0.3277 0.045 Uiso 1 1 calc R
C018 C 0.5786(3) 0.2472(2) 0.44139(19) 0.0451(9) Uani 1 1 d .
H018 H 0.5147 0.2490 0.4573 0.054 Uiso 1 1 calc R
C019 C 0.8060(3) -0.1349(2) 0.44167(18) 0.0409(8) Uani 1 1 d .
H019 H 0.8691 -0.1358 0.4288 0.049 Uiso 1 1 calc R
C01A C 0.8662(3) 0.1423(2) 0.59631(18) 0.0373(8) Uani 1 1 d .
C01B C 0.5836(2) 0.3273(2) 0.42557(19) 0.0401(8) Uani 1 1 d .
C01C C 1.0948(3) 0.0676(2) 0.11137(18) 0.0428(8) Uani 1 1 d .
C01D C 1.0117(3) 0.2906(2) 0.42820(19) 0.0391(8) Uani 1 1 d .
C01E C 0.6009(3) 0.4796(2) 0.38815(19) 0.0429(9) Uani 1 1 d .
C01F C 1.0186(3) 0.2959(2) 0.08694(19) 0.0425(9) Uani 1 1 d .
H01F H 1.0875 0.2654 0.0507 0.051 Uiso 1 1 calc R
C01G C 0.5084(3) 0.4806(2) 0.4087(2) 0.0463(9) Uani 1 1 d .
C01H C 0.7207(2) -0.0559(2) 0.44592(18) 0.0397(8) Uani 1 1 d .
C01I C 1.0946(3) 0.0653(2) 0.18569(19) 0.0424(8) Uani 1 1 d .
H01I H 1.1566 0.0473 0.1906 0.051 Uiso 1 1 calc R
C01J C 0.9903(3) 0.1027(2) 0.0362(2) 0.0498(9) Uani 1 1 d .
H01J H 0.9266 0.1222 0.0338 0.060 Uiso 1 1 calc R
C01K C 0.8963(3) 0.3519(2) 0.22616(18) 0.0411(8) Uani 1 1 d .
C01L C 0.5312(3) 0.6311(3) 0.3705(2) 0.0569(10) Uani 1 1 d .
C01M C 0.9485(3) 0.1173(2) 0.6812(2) 0.0480(9) Uani 1 1 d .
H01M H 1.0104 0.0957 0.6870 0.058 Uiso 1 1 calc R
C01N C 0.5004(3) 0.4031(2) 0.42765(19) 0.0454(9) Uani 1 1 d .
H01N H 0.4374 0.4033 0.4419 0.054 Uiso 1 1 calc R
C01O C 1.1131(3) 0.2492(2) 0.3735(2) 0.0472(9) Uani 1 1 d .
H01O H 1.1659 0.2276 0.3910 0.057 Uiso 1 1 calc R
C01P C 1.0788(4) 0.0800(2) -0.0320(2) 0.0591(11) Uani 1 1 d .
C01Q C 0.9055(4) 0.3465(3) -0.0363(2) 0.0550(11) Uani 1 1 d .
C01R C 0.6133(3) 0.5538(2) 0.3665(2) 0.0445(9) Uani 1 1 d .
H01R H 0.6782 0.5505 0.3491 0.053 Uiso 1 1 calc R
C01S C 1.1364(3) 0.2396(2) 0.2968(2) 0.0482(9) Uani 1 1 d .
H01S H 1.2054 0.2098 0.2608 0.058 Uiso 1 1 calc R
C01U C 0.4381(3) 0.6343(3) 0.3902(2) 0.0575(11) Uani 1 1 d .
H01U H 0.3825 0.6879 0.3907 0.069 Uiso 1 1 calc R
N01V N 0.9625(5) 0.3158(3) -0.2790(2) 0.0986(17) Uani 1 1 d .
C01W C 0.4251(3) 0.5623(3) 0.4085(2) 0.0532(10) Uani 1 1 d .
H01W H 0.3609 0.5655 0.4214 0.064 Uiso 1 1 calc R
C01X C 0.6488(3) 0.1864(3) 0.2279(2) 0.0526(10) Uani 1 1 d .
C01Y C 0.9250(4) 0.3371(2) -0.1213(2) 0.0605(12) Uani 1 1 d .
C01Z C 0.8976(3) 0.3376(3) 0.5616(2) 0.0587(11) Uani 1 1 d .
H01A H 0.8587 0.3118 0.5512 0.088 Uiso 1 1 calc GR
H01B H 0.8660 0.4019 0.5609 0.088 Uiso 1 1 calc GR
H01C H 0.8985 0.3290 0.6127 0.088 Uiso 1 1 calc GR
C020 C 0.7053(3) 0.2862(3) 0.1716(2) 0.0568(11) Uani 1 1 d .
C022 C 1.1776(3) 0.0454(3) 0.0414(2) 0.0569(10) Uani 1 1 d .
H022 H 1.2424 0.0244 0.0421 0.068 Uiso 1 1 calc R
C023 C 0.6337(3) -0.1426(3) 0.4740(2) 0.0564(10) Uani 1 1 d .
H023 H 0.5728 -0.1454 0.4854 0.068 Uiso 1 1 calc R
C024 C 0.5844(4) 0.4513(3) 0.2011(2) 0.0598(11) Uani 1 1 d .
H024 H 0.5162 0.4979 0.2229 0.072 Uiso 1 1 calc R
C025 C 0.6026(3) 0.3607(3) 0.2081(2) 0.0590(11) Uani 1 1 d .
C026 C 0.5483(3) 0.2554(3) 0.2609(2) 0.0614(11) Uani 1 1 d .
C027 C 0.6336(3) -0.0626(3) 0.4607(2) 0.0552(10) Uani 1 1 d .
H027 H 0.5744 -0.0126 0.4617 0.066 Uiso 1 1 calc R
C028 C 1.0201(4) 0.2994(3) -0.1772(2) 0.0696(13) Uani 1 1 d .
H028 H 1.0764 0.2790 -0.1638 0.084 Uiso 1 1 calc R
C029 C 0.7002(4) 0.5758(3) 0.1394(2) 0.0599(11) Uani 1 1 d .
C02A C 0.9859(4) 0.1133(3) -0.1104(3) 0.0807(15) Uani 1 1 d .
H02A H 0.9978 0.1139 -0.1651 0.121 Uiso 1 1 calc GR
H02B H 0.9391 0.1743 -0.0797 0.121 Uiso 1 1 calc GR
H02C H 0.9566 0.0738 -0.0915 0.121 Uiso 1 1 calc GR
C02B C 0.6742(3) 0.0981(3) 0.2374(2) 0.0601(11) Uani 1 1 d .
H02H H 0.7425 0.0519 0.2128 0.072 Uiso 1 1 calc R
C02C C 0.6291(4) 0.7074(3) 0.3326(3) 0.0744(14) Uani 1 1 d .
H02D H 0.6814 0.6593 0.2876 0.112 Uiso 1 1 calc GR
H02E H 0.6483 0.6972 0.3767 0.112 Uiso 1 1 calc GR
H02F H 0.6226 0.7653 0.3199 0.112 Uiso 1 1 calc GR
C02D C 0.7632(4) 0.6880(3) 0.1140(2) 0.0668(12) Uani 1 1 d .
H02J H 0.8286 0.6420 0.1064 0.080 Uiso 1 1 calc R
C02E C 0.5278(3) 0.3406(3) 0.2501(2) 0.0632(11) Uani 1 1 d .
H02K H 0.4596 0.3872 0.2725 0.076 Uiso 1 1 calc R
C02F C 0.6846(4) 0.6686(3) 0.1314(2) 0.0641(12) Uani 1 1 d .
C02G C 0.7744(3) 0.1816(3) 0.6632(2) 0.0681(12) Uani 1 1 d .
H02G H 0.7111 0.2069 0.6593 0.082 Uiso 1 1 calc R
N02H N 0.6600(4) 0.8398(3) 0.1182(3) 0.0929(13) Uani 1 1 d .
C02I C 1.1703(4) 0.0522(3) -0.0272(2) 0.0685(12) Uani 1 1 d .
H02I H 1.2292 0.0376 -0.0731 0.082 Uiso 1 1 calc R
C02J C 0.7154(4) -0.0754(3) 0.2636(2) 0.0790(14) Uani 1 1 d .
H02M H 0.7386 -0.0880 0.2070 0.119 Uiso 1 1 calc GR
H02N H 0.7174 -0.1290 0.2840 0.119 Uiso 1 1 calc GR
H02O H 0.7598 -0.0588 0.2765 0.119 Uiso 1 1 calc GR
C02K C 0.6004(4) 0.0788(3) 0.2823(2) 0.0648(12) Uani 1 1 d .
C02L C 0.7792(4) 0.1824(3) 0.7343(2) 0.0689(12) Uani 1 1 d .
H02L H 0.7166 0.2064 0.7787 0.083 Uiso 1 1 calc R
C02M C 0.7477(4) 0.7727(3) 0.1077(2) 0.0707(13) Uani 1 1 d .
H02P H 0.8037 0.7837 0.0950 0.085 Uiso 1 1 calc R
C02N C 0.4973(4) 0.1471(4) 0.3187(3) 0.0805(14) Uani 1 1 d .
H02Q H 0.4463 0.1338 0.3513 0.097 Uiso 1 1 calc R
C02Q C 0.4727(4) 0.2352(4) 0.3053(3) 0.0781(13) Uani 1 1 d .
H02R H 0.4040 0.2809 0.3267 0.094 Uiso 1 1 calc R
C02R C 0.8432(5) 0.3659(3) -0.1427(3) 0.0853(16) Uani 1 1 d .
H02S H 0.7748 0.3917 -0.1058 0.102 Uiso 1 1 calc R
C02S C 1.0349(5) 0.2906(3) -0.2546(2) 0.0932(18) Uani 1 1 d .
H02T H 1.1026 0.2643 -0.2927 0.112 Uiso 1 1 calc R
C02U C 0.8718(6) 0.3529(4) -0.2266(3) 0.100(2) Uani 1 1 d .
H02U H 0.8185 0.3738 -0.2436 0.120 Uiso 1 1 calc R
C02X C 0.5896(5) 0.7369(3) 0.1467(3) 0.0994(17) Uani 1 1 d .
H02X H 0.5321 0.7278 0.1618 0.119 Uiso 1 1 calc R
C02Y C 0.5832(5) 0.8250(4) 0.1380(3) 0.1018(18) Uani 1 1 d .
H02Y H 0.5189 0.8742 0.1473 0.122 Uiso 1 1 calc R

loop_
_atom_site_aniso_label
_atom_site_aniso_U_11
_atom_site_aniso_U_22
_atom_site_aniso_U_33
_atom_site_aniso_U_23
_atom_site_aniso_U_13
_atom_site_aniso_U_12
Al01 0.0373(6) 0.0429(6) 0.0363(6) 0.0135(5) -0.0167(5) -0.0214(5)
Al02 0.0705(8) 0.0452(6) 0.0332(6) 0.0096(5) -0.0304(6) -0.0175(6)
O004 0.0403(14) 0.0383(13) 0.0411(13) 0.0110(10) -0.0169(11) -0.0192(11)
O005 0.0444(15) 0.0460(14) 0.0499(15) 0.0197(11) -0.0256(12) -0.0251(13)
O006 0.0436(14) 0.0580(15) 0.0373(13) 0.0200(11) -0.0201(12) -0.0335(13)
O007 0.0394(14) 0.0457(14) 0.0411(13) 0.0142(11) -0.0177(11) -0.0230(12)
O008 0.0644(17) 0.0556(15) 0.0341(13) 0.0083(11) -0.0306(13) -0.0247(14)
O009 0.0652(18) 0.0505(15) 0.0370(14) 0.0111(12) -0.0216(13) -0.0213(14)
O00A 0.0557(16) 0.0571(15) 0.0268(12) 0.0041(11) -0.0254(12) -0.0092(13)
O00B 0.085(2) 0.0542(16) 0.0402(15) 0.0141(12) -0.0414(15) -0.0322(16)
N00C 0.0372(16) 0.0333(15) 0.0312(15) 0.0118(12) -0.0177(13) -0.0171(13)
N00D 0.0380(16) 0.0304(14) 0.0335(15) 0.0037(12) -0.0159(13) -0.0140(13)
O00E 0.0730(19) 0.0399(14) 0.0531(16) 0.0057(12) -0.0419(14) -0.0122(15)
N00F 0.0468(19) 0.0453(18) 0.0473(18) 0.0084(14) -0.0148(14) -0.0302(17)
O00G 0.077(2) 0.0399(16) 0.076(2) 0.0154(14) -0.0349(16) -0.0195(15)
N00H 0.065(2) 0.0410(16) 0.0249(15) 0.0102(12) -0.0214(14) -0.0274(16)
O00I 0.127(3) 0.0683(19) 0.0370(16) 0.0166(14) -0.0368(17) -0.048(2)
N00J 0.0493(18) 0.0413(16) 0.0273(15) 0.0087(12) -0.0205(13) -0.0176(14)
N00K 0.0379(17) 0.0432(17) 0.0384(16) 0.0145(13) -0.0196(13) -0.0207(15)
N00L 0.072(2) 0.0362(16) 0.0244(15) 0.0071(12) -0.0225(15) -0.0197(16)
N00M 0.0474(18) 0.0355(16) 0.0435(17) 0.0153(13) -0.0199(14) -0.0144(15)
N00N 0.097(3) 0.0504(18) 0.0225(15) 0.0139(13) -0.0325(17) -0.0373(19)
O00O 0.104(3) 0.091(2) 0.0438(16) 0.0142(16) -0.0212(17) -0.068(2)
N00P 0.057(2) 0.061(2) 0.0419(18) 0.0091(15) -0.0165(16) -0.0357(19)
N00Q 0.061(2) 0.056(2) 0.0447(18) 0.0188(15) -0.0327(16) -0.0288(17)
N00R 0.073(2) 0.0442(19) 0.0434(19) 0.0086(15) -0.0338(18) -0.0176(19)
C00S 0.053(2) 0.0381(19) 0.0343(19) 0.0117(15) -0.0211(18) -0.0265(18)
N00T 0.087(3) 0.048(2) 0.059(2) 0.0043(16) -0.045(2) -0.014(2)
N00U 0.090(3) 0.056(2) 0.0395(19) 0.0007(16) -0.017(2) -0.037(2)
C00V 0.045(2) 0.0353(18) 0.0267(17) 0.0131(14) -0.0199(16) -0.0173(16)
C00W 0.048(2) 0.0288(17) 0.0336(18) 0.0096(14) -0.0186(17) -0.0234(17)
C00X 0.032(2) 0.046(2) 0.040(2) 0.0079(16) -0.0130(16) -0.0148(18)
C00Y 0.038(2) 0.0215(16) 0.0403(19) 0.0101(14) -0.0200(17) -0.0127(15)
C00Z 0.055(2) 0.0377(19) 0.0337(18) 0.0114(15) -0.0221(17) -0.0267(18)
C010 0.042(2) 0.049(2) 0.0340(19) 0.0134(16) -0.0173(16) -0.026(2)
C011 0.047(2) 0.0315(17) 0.0316(18) 0.0105(14) -0.0194(17) -0.0151(17)
C012 0.058(2) 0.0336(18) 0.0311(18) 0.0113(14) -0.0168(17) -0.0256(18)
C013 0.049(2) 0.0277(17) 0.0288(17) 0.0105(14) -0.0160(16) -0.0135(16)
C014 0.059(3) 0.047(2) 0.038(2) 0.0084(16) -0.0202(18) -0.029(2)
C015 0.053(2) 0.048(2) 0.0246(17) 0.0047(15) -0.0091(16) -0.0231(19)
C016 0.049(2) 0.0380(19) 0.0331(19) 0.0090(15) -0.0214(17) -0.0192(17)
C017 0.0360(19) 0.0412(19) 0.0356(19) 0.0115(15) -0.0168(16) -0.0178(17)
C018 0.039(2) 0.056(2) 0.041(2) 0.0089(17) -0.0135(17) -0.026(2)
C019 0.053(2) 0.053(2) 0.0320(18) 0.0124(16) -0.0163(17) -0.039(2)
C01A 0.046(2) 0.0338(18) 0.0304(18) 0.0052(14) -0.0105(16) -0.0214(17)
C01B 0.039(2) 0.043(2) 0.0369(19) 0.0071(15) -0.0161(16) -0.0182(18)
C01C 0.051(2) 0.0379(19) 0.0296(18) 0.0035(15) -0.0123(17) -0.0168(18)
C01D 0.054(2) 0.0377(19) 0.0332(19) 0.0160(15) -0.0293(18) -0.0193(18)
C01E 0.043(2) 0.040(2) 0.0348(19) 0.0075(15) -0.0186(17) -0.0090(18)
C01F 0.065(2) 0.0312(18) 0.0345(19) 0.0117(15) -0.0222(18) -0.0240(18)
C01G 0.039(2) 0.049(2) 0.036(2) 0.0107(16) -0.0163(17) -0.0094(19)
C01H 0.038(2) 0.043(2) 0.0339(18) 0.0009(15) -0.0073(15) -0.0217(18)
C01I 0.050(2) 0.044(2) 0.0362(19) 0.0038(16) -0.0208(17) -0.0222(18)
C01J 0.068(3) 0.037(2) 0.045(2) 0.0074(17) -0.027(2) -0.024(2)
C01K 0.058(2) 0.0353(19) 0.0255(18) 0.0127(15) -0.0195(18) -0.0174(18)
C01L 0.064(3) 0.048(2) 0.047(2) 0.0039(18) -0.026(2) -0.014(2)
C01M 0.066(3) 0.049(2) 0.040(2) 0.0111(17) -0.030(2) -0.030(2)
C01N 0.043(2) 0.046(2) 0.041(2) 0.0057(17) -0.0220(17) -0.0129(19)
C01O 0.051(2) 0.045(2) 0.049(2) 0.0134(17) -0.033(2) -0.0161(19)
C01P 0.097(4) 0.044(2) 0.031(2) 0.0096(17) -0.029(2) -0.027(2)
C01Q 0.096(4) 0.041(2) 0.030(2) 0.0071(17) -0.029(2) -0.032(2)
C01R 0.044(2) 0.0308(19) 0.046(2) 0.0078(16) -0.0177(17) -0.0084(18)
C01S 0.044(2) 0.057(2) 0.040(2) 0.0095(17) -0.0154(18) -0.0238(19)
C01U 0.061(3) 0.039(2) 0.056(3) 0.0077(18) -0.033(2) -0.003(2)
N01V 0.200(6) 0.083(3) 0.041(2) 0.019(2) -0.064(3) -0.079(4)
C01W 0.042(2) 0.058(3) 0.045(2) 0.0053(19) -0.0154(18) -0.015(2)
C01X 0.065(3) 0.060(3) 0.055(2) 0.022(2) -0.038(2) -0.037(2)
C01Y 0.116(4) 0.042(2) 0.036(2) 0.0141(18) -0.042(3) -0.039(3)
C01Z 0.093(3) 0.058(2) 0.038(2) 0.0162(19) -0.039(2) -0.036(2)
C020 0.078(3) 0.061(3) 0.037(2) 0.0159(19) -0.037(2) -0.027(3)
C022 0.062(3) 0.061(3) 0.037(2) 0.0098(18) -0.013(2) -0.027(2)
C023 0.048(2) 0.062(3) 0.059(3) 0.005(2) -0.012(2) -0.034(2)
C024 0.071(3) 0.058(3) 0.048(2) 0.014(2) -0.037(2) -0.018(2)
C025 0.063(3) 0.063(3) 0.044(2) 0.008(2) -0.029(2) -0.018(2)
C026 0.065(3) 0.078(3) 0.047(2) 0.008(2) -0.021(2) -0.041(3)
C027 0.055(3) 0.059(3) 0.049(2) 0.0055(19) -0.0107(19) -0.032(2)
C028 0.127(4) 0.041(2) 0.036(2) 0.0062(18) -0.035(3) -0.034(3)
C029 0.084(3) 0.054(3) 0.055(3) 0.014(2) -0.046(2) -0.029(3)
C02A 0.144(5) 0.058(3) 0.055(3) 0.020(2) -0.057(3) -0.048(3)
C02B 0.068(3) 0.082(3) 0.046(2) 0.018(2) -0.025(2) -0.047(3)
C02C 0.097(4) 0.043(2) 0.106(4) 0.022(2) -0.069(3) -0.030(3)
C02D 0.082(3) 0.041(2) 0.068(3) -0.003(2) -0.030(2) -0.023(2)
C02E 0.054(3) 0.071(3) 0.054(3) 0.003(2) -0.029(2) -0.016(2)
C02F 0.078(3) 0.039(2) 0.051(2) 0.0078(19) -0.036(2) 0.000(2)
C02G 0.062(3) 0.075(3) 0.042(2) 0.006(2) -0.014(2) -0.017(2)
N02H 0.113(4) 0.062(3) 0.079(3) 0.019(2) -0.032(3) -0.027(3)
C02I 0.085(3) 0.083(3) 0.039(2) 0.016(2) -0.017(2) -0.047(3)
C02J 0.115(4) 0.074(3) 0.049(3) 0.007(2) -0.021(3) -0.056(3)
C02K 0.093(4) 0.068(3) 0.054(3) 0.010(2) -0.036(3) -0.050(3)
C02L 0.065(3) 0.072(3) 0.038(2) 0.003(2) -0.009(2) -0.017(3)
C02M 0.094(4) 0.040(2) 0.050(3) -0.0023(19) -0.024(2) -0.015(3)
C02N 0.077(4) 0.104(4) 0.056(3) -0.006(3) -0.014(3) -0.050(3)
C02Q 0.078(3) 0.094(4) 0.067(3) 0.018(3) -0.031(3) -0.044(3)
C02R 0.159(5) 0.099(4) 0.050(3) 0.037(3) -0.072(3) -0.080(4)
C02S 0.166(6) 0.082(3) 0.031(2) 0.007(2) -0.033(3) -0.063(4)
C02U 0.215(7) 0.086(4) 0.077(4) 0.046(3) -0.100(5) -0.103(5)
C02X 0.118(5) 0.073(4) 0.099(4) 0.026(3) -0.052(4) -0.034(4)
C02Y 0.103(5) 0.056(3) 0.107(5) 0.019(3) -0.038(4) -0.009(3)

loop_
_atom_type_symbol
_atom_type_description
_atom_type_scat_dispersion_real
_atom_type_scat_dispersion_imag
_atom_type_scat_source
C C 0.0033 0.0016 'International Tables Vol C Tables 4.2.6.8 and 6.1.1.4'
H H 0.0000 0.0000 'International Tables Vol C Tables 4.2.6.8 and 6.1.1.4'
Al Al 0.0645 0.0514 'International Tables Vol C Tables 4.2.6.8 and 6.1.1.4'
N N 0.0061 0.0033 'International Tables Vol C Tables 4.2.6.8 and 6.1.1.4'
O O 0.0106 0.0060 'International Tables Vol C Tables 4.2.6.8 and 6.1.1.4'

loop_
_geom_angle_atom_site_label_1
_geom_angle_atom_site_label_2
_geom_angle_atom_site_label_3
_geom_angle
O004 Al01 O007 89.99(10)
O004 Al01 N00C 79.31(10)
O004 Al01 N00K 96.36(11)
O005 Al01 O004 92.31(10)
O005 Al01 O006 89.43(11)
O005 Al01 O007 169.27(11)
O005 Al01 N00C 94.30(10)
O005 Al01 N00K 89.08(11)
O006 Al01 O004 168.47(11)
O006 Al01 O007 90.40(10)
O006 Al01 N00C 89.20(10)
O006 Al01 N00K 95.06(11)
O007 Al01 N00C 96.42(11)
O007 Al01 N00K 80.25(11)
N00K Al01 N00C 174.59(12)
O009 Al02 O00A 90.01(11)
O009 Al02 O00B 91.27(11)
O009 Al02 O00E 169.27(14)
O009 Al02 N00L 95.48(12)
O009 Al02 N00R 89.18(14)
O00A Al02 O00B 167.83(13)
O00A Al02 O00E 90.41(11)
O00A Al02 N00L 88.54(12)
O00A Al02 N00R 95.58(12)
O00B Al02 O00E 90.57(11)
O00B Al02 N00L 79.29(12)
O00B Al02 N00R 96.54(13)
O00E Al02 N00L 95.25(13)
O00E Al02 N00R 80.11(14)
N00R Al02 N00L 173.79(14)
C00Y O004 Al01 113.8(2)
C00X O005 Al01 132.3(2)
C00S O006 Al01 131.2(2)
C010 O007 Al01 112.7(2)
C01D O008 C01Z 118.2(3)
C020 O009 Al02 132.0(3)
C01K O00A Al02 133.9(2)
C01Q O00B Al02 112.6(2)
N00D N00C Al01 114.17(18)
C017 N00C Al01 129.0(2)
C017 N00C N00D 116.8(3)
C00Y N00D N00C 108.0(3)
C029 O00E Al02 113.4(3)
C010 N00F N00K 107.3(3)
C01L O00G C02C 117.3(3)
C00S N00H C012 121.9(3)
C01P O00I C02A 118.6(4)
C01K N00J C00W 122.4(3)
N00F N00K Al01 114.2(2)
C018 N00K Al01 129.3(2)
C018 N00K N00F 116.6(3)
N00N N00L Al02 114.0(2)
C01F N00L Al02 128.4(2)
C01F N00L N00N 117.6(3)
C00X N00M C01E 121.4(3)
C01Q N00N N00L 108.8(3)
C02K O00O C02J 117.0(3)
C014 N00P C023 116.3(3)
C020 N00Q C01X 119.4(4)
N00T N00R Al02 114.1(3)
C024 N00R Al02 129.7(3)
C024 N00R N00T 116.3(4)
O006 C00S N00H 115.5(3)
O006 C00S C00V 125.0(3)
N00H C00S C00V 119.5(3)
C029 N00T N00R 108.1(4)
C02L N00U C01M 114.0(3)
C00S C00V C017 122.0(3)
C01I C00V C00S 119.2(3)
C01I C00V C017 118.8(3)
N00J C00W C00Z 119.6(3)
N00J C00W C011 119.5(3)
C00Z C00W C011 120.8(3)
O005 C00X N00M 117.3(3)
O005 C00X C01B 122.4(3)
N00M C00X C01B 120.2(3)
O004 C00Y N00D 124.6(3)
O004 C00Y C01A 118.4(3)
N00D C00Y C01A 117.0(3)
C00W C00Z H00Z 120.3
C01D C00Z C00W 119.5(3)
C01D C00Z H00Z 120.3
O007 C010 N00F 125.1(3)
O007 C010 C01H 119.3(3)
N00F C010 C01H 115.5(3)
C015 C011 C00W 117.6(3)
C01S C011 C00W 117.6(3)
C01S C011 C015 124.8(3)
N00H C012 C01C 120.1(3)
N00H C012 C01J 118.8(3)
C01J C012 C01C 121.1(3)
C015 C013 C01F 119.5(3)
C015 C013 C01K 119.4(3)
C01F C013 C01K 121.0(3)
N00P C014 H014 117.5
N00P C014 C019 125.1(4)
C019 C014 H014 117.5
C011 C015 H015 119.4
C013 C015 C011 121.3(3)
C013 C015 H015 119.4
C01A C016 H016 119.9
C01M C016 H016 119.9
C01M C016 C01A 120.2(3)
N00C C017 C00V 122.8(3)
N00C C017 H017 118.6
C00V C017 H017 118.6
N00K C018 H018 117.8
N00K C018 C01B 124.4(3)
C01B C018 H018 117.8
C014 C019 H019 120.3
C014 C019 C01H 119.3(3)
C01H C019 H019 120.3
C016 C01A C00Y 123.0(3)
C016 C01A C02G 116.2(3)
C02G C01A C00Y 120.8(3)
C018 C01B C00X 120.5(3)
C01N C01B C00X 118.3(3)
C01N C01B C018 121.2(3)
C01I C01C C012 116.3(3)
C022 C01C C012 116.6(3)
C022 C01C C01I 127.1(4)
O008 C01D C00Z 124.1(3)
O008 C01D C01O 115.5(3)
C00Z C01D C01O 120.4(3)
N00M C01E C01G 120.4(3)
N00M C01E C01R 118.1(3)
C01G C01E C01R 121.5(3)
N00L C01F C013 124.6(3)
N00L C01F H01F 117.7
C013 C01F H01F 117.7
C01E C01G C01N 119.5(3)
C01E C01G C01W 117.1(3)
C01N C01G C01W 123.4(3)
C019 C01H C010 122.2(3)
C027 C01H C010 121.8(3)
C027 C01H C019 116.0(3)
C00V C01I C01C 122.7(3)
C00V C01I H01I 118.6
C01C C01I H01I 118.6
C012 C01J H01J 120.9
C012 C01J C01P 118.1(4)
C01P C01J H01J 120.9
O00A C01K N00J 117.1(3)
O00A C01K C013 123.2(3)
N00J C01K C013 119.6(3)
O00G C01L C01U 115.7(4)
C01R C01L O00G 123.6(4)
C01R C01L C01U 120.6(4)
N00U C01M H01M 117.5
C016 C01M N00U 125.1(4)
C016 C01M H01M 117.5
C01B C01N C01G 120.0(3)
C01B C01N H01N 120.0
C01G C01N H01N 120.0
C01D C01O H01O 119.5
C01S C01O C01D 121.0(3)
C01S C01O H01O 119.5
O00I C01P C01J 123.4(4)
O00I C01P C02I 116.7(4)
C02I C01P C01J 120.0(4)
O00B C01Q C01Y 118.0(4)
N00N C01Q O00B 125.2(3)
N00N C01Q C01Y 116.8(4)
C01E C01R H01R 120.4
C01L C01R C01E 119.3(4)
C01L C01R H01R 120.4
C011 C01S H01S 119.7
C01O C01S C011 120.7(3)
C01O C01S H01S 119.7
C01L C01U H01U 119.5
C01W C01U C01L 121.0(4)
C01W C01U H01U 119.5
C02U N01V C02S 116.3(5)
C01G C01W H01W 119.9
C01U C01W C01G 120.3(4)
C01U C01W H01W 119.9
N00Q C01X C026 121.2(4)
N00Q C01X C02B 117.0(4)
C02B C01X C026 121.7(4)
C028 C01Y C01Q 121.1(4)
C028 C01Y C02R 119.3(4)
C02R C01Y C01Q 119.6(4)
O008 C01Z H01A 109.5
O008 C01Z H01B 109.5
O008 C01Z H01C 109.5
H01A C01Z H01B 109.5
H01A C01Z H01C 109.5
H01B C01Z H01C 109.5
O009 C020 N00Q 116.2(4)
O009 C020 C025 122.8(4)
N00Q C020 C025 121.0(4)
C01C C022 H022 118.4
C02I C022 C01C 123.1(4)
C02I C022 H022 118.4
N00P C023 H023 118.1
N00P C023 C027 123.7(4)
C027 C023 H023 118.1
N00R C024 H024 117.8
N00R C024 C025 124.5(4)
C025 C024 H024 117.8
C024 C025 C020 119.8(4)
C02E C025 C020 117.0(4)
C02E C025 C024 123.2(4)
C02E C026 C01X 119.2(4)
C02E C026 C02Q 122.0(5)
C02Q C026 C01X 118.7(4)
C01H C027 H027 120.3
C023 C027 C01H 119.5(4)
C023 C027 H027 120.3
C01Y C028 H028 120.4
C01Y C028 C02S 119.3(5)
C02S C028 H028 120.4
O00E C029 N00T 123.4(4)
O00E C029 C02F 118.7(4)
N00T C029 C02F 117.9(4)
O00I C02A H02A 109.5
O00I C02A H02B 109.5
O00I C02A H02C 109.5
H02A C02A H02B 109.5
H02A C02A H02C 109.5
H02B C02A H02C 109.5
C01X C02B H02H 120.3
C02K C02B C01X 119.5(4)
C02K C02B H02H 120.3
O00G C02C H02D 109.5
O00G C02C H02E 109.5
O00G C02C H02F 109.5
H02D C02C H02E 109.5
H02D C02C H02F 109.5
H02E C02C H02F 109.5
C02F C02D H02J 119.9
C02M C02D H02J 119.9
C02M C02D C02F 120.3(5)
C025 C02E H02K 119.0
C026 C02E C025 121.9(4)
C026 C02E H02K 119.0
C02D C02F C029 120.9(4)
C02X C02F C029 120.0(5)
C02X C02F C02D 119.0(4)
C01A C02G H02G 121.0
C02L C02G C01A 118.0(4)
C02L C02G H02G 121.0
C02Y N02H C02M 117.9(5)
C01P C02I H02I 119.5
C022 C02I C01P 121.0(4)
C022 C02I H02I 119.5
O00O C02J H02M 109.5
O00O C02J H02N 109.5
O00O C02J H02O 109.5
H02M C02J H02N 109.5
H02M C02J H02O 109.5
H02N C02J H02O 109.5
O00O C02K C02B 125.7(5)
O00O C02K C02N 113.4(4)
C02B C02K C02N 120.9(4)
N00U C02L C02G 126.4(4)
N00U C02L H02L 116.8
C02G C02L H02L 116.8
C02D C02M H02P 118.2
N02H C02M C02D 123.6(5)
N02H C02M H02P 118.2
C02K C02N H02Q 120.7
C02Q C02N C02K 118.6(4)
C02Q C02N H02Q 120.7
C026 C02Q C02N 120.5(5)
C026 C02Q H02R 119.8
C02N C02Q H02R 119.8
C01Y C02R H02S 122.8
C01Y C02R C02U 114.5(5)
C02U C02R H02S 122.8
N01V C02S C028 125.0(6)
N01V C02S H02T 117.5
C028 C02S H02T 117.5
N01V C02U C02R 125.6(6)
N01V C02U H02U 117.2
C02R C02U H02U 117.2
C02F C02X H02X 122.4
C02F C02X C02Y 115.2(6)
C02Y C02X H02X 122.4
N02H C02Y C02X 123.9(5)
N02H C02Y H02Y 118.0
C02X C02Y H02Y 118.0

loop_
_geom_bond_atom_site_label_1
_geom_bond_atom_site_label_2
_geom_bond_distance
Al01 O004 1.884(2)
Al01 O005 1.831(2)
Al01 O006 1.882(2)
Al01 O007 1.904(2)
Al01 N00C 1.985(3)
Al01 N00K 1.970(3)
Al02 O009 1.840(3)
Al02 O00A 1.858(2)
Al02 O00B 1.895(2)
Al02 O00E 1.898(3)
Al02 N00L 2.000(3)
Al02 N00R 1.968(4)
O004 C00Y 1.279(4)
O005 C00X 1.298(4)
O006 C00S 1.281(4)
O007 C010 1.280(4)
O008 C01D 1.357(4)
O008 C01Z 1.414(5)
O009 C020 1.288(5)
O00A C01K 1.283(4)
O00B C01Q 1.313(5)
N00C N00D 1.391(3)
N00C C017 1.294(4)
N00D C00Y 1.298(4)
O00E C029 1.295(5)
N00F N00K 1.413(4)
N00F C010 1.321(4)
O00G C01L 1.369(5)
O00G C02C 1.420(5)
N00H C00S 1.361(4)
N00H C012 1.378(4)
O00I C01P 1.332(4)
O00I C02A 1.430(6)
N00J C00W 1.386(4)
N00J C01K 1.326(4)
N00K C018 1.264(4)
N00L N00N 1.390(4)
N00L C01F 1.287(4)
N00M C00X 1.342(4)
N00M C01E 1.364(4)
N00N C01Q 1.269(5)
O00O C02J 1.423(5)
O00O C02K 1.360(5)
N00P C014 1.304(4)
N00P C023 1.345(5)
N00Q C01X 1.362(5)
N00Q C020 1.353(5)
N00R N00T 1.413(4)
N00R C024 1.243(5)
C00S C00V 1.400(5)
N00T C029 1.322(5)
N00U C01M 1.357(5)
N00U C02L 1.312(5)
C00V C017 1.449(4)
C00V C01I 1.373(4)
C00W C00Z 1.396(4)
C00W C011 1.419(4)
C00X C01B 1.448(5)
C00Y C01A 1.484(4)
C00Z H00Z 0.9500
C00Z C01D 1.360(4)
C010 C01H 1.469(5)
C011 C015 1.419(4)
C011 C01S 1.412(5)
C012 C01C 1.429(5)
C012 C01J 1.404(5)
C013 C015 1.355(5)
C013 C01F 1.430(4)
C013 C01K 1.437(5)
C014 H014 0.9500
C014 C019 1.367(4)
C015 H015 0.9500
C016 H016 0.9500
C016 C01A 1.384(5)
C016 C01M 1.341(4)
C017 H017 0.9500
C018 H018 0.9500
C018 C01B 1.424(5)
C019 H019 0.9500
C019 C01H 1.408(5)
C01A C02G 1.409(5)
C01B C01N 1.375(5)
C01C C01I 1.402(4)
C01C C022 1.390(5)
C01D C01O 1.406(5)
C01E C01G 1.391(5)
C01E C01R 1.400(5)
C01F H01F 0.9500
C01G C01N 1.411(5)
C01G C01W 1.442(5)
C01H C027 1.388(5)
C01I H01I 0.9500
C01J H01J 0.9500
C01J C01P 1.417(5)
C01L C01R 1.367(5)
C01L C01U 1.386(6)
C01M H01M 0.9500
C01N H01N 0.9500
C01O H01O 0.9500
C01O C01S 1.347(5)
C01P C02I 1.378(6)
C01Q C01Y 1.511(5)
C01R H01R 0.9500
C01S H01S 0.9500
C01U H01U 0.9500
C01U C01W 1.355(5)
N01V C02S 1.310(7)
N01V C02U 1.280(8)
C01W H01W 0.9500
C01X C026 1.402(6)
C01X C02B 1.398(5)
C01Y C028 1.349(6)
C01Y C02R 1.403(6)
C01Z H01A 0.9800
C01Z H01B 0.9800
C01Z H01C 0.9800
C020 C025 1.457(6)
C022 H022 0.9500
C022 C02I 1.341(5)
C023 H023 0.9500
C023 C027 1.381(5)
C024 H024 0.9500
C024 C025 1.448(6)
C025 C02E 1.366(6)
C026 C02E 1.365(6)
C026 C02Q 1.390(6)
C027 H027 0.9500
C028 H028 0.9500
C028 C02S 1.386(6)
C029 C02F 1.497(6)
C02A H02A 0.9800
C02A H02B 0.9800
C02A H02C 0.9800
C02B H02H 0.9500
C02B C02K 1.361(6)
C02C H02D 0.9800
C02C H02E 0.9800
C02C H02F 0.9800
C02D H02J 0.9500
C02D C02F 1.376(6)
C02D C02M 1.358(6)
C02E H02K 0.9500
C02F C02X 1.370(6)
C02G H02G 0.9500
C02G C02L 1.371(6)
N02H C02M 1.306(6)
N02H C02Y 1.296(7)
C02I H02I 0.9500
C02J H02M 0.9800
C02J H02N 0.9800
C02J H02O 0.9800
C02K C02N 1.427(6)
C02L H02L 0.9500
C02M H02P 0.9500
C02N H02Q 0.9500
C02N C02Q 1.416(6)
C02Q H02R 0.9500
C02R H02S 0.9500
C02R C02U 1.463(6)
C02S H02T 0.9500
C02U H02U 0.9500
C02X H02X 0.9500
C02X C02Y 1.466(7)
C02Y H02Y 0.9500

loop_
_geom_torsion_atom_site_label_1
_geom_torsion_atom_site_label_2
_geom_torsion_atom_site_label_3
_geom_torsion_atom_site_label_4
_geom_torsion
Al01 O004 C00Y N00D 2.1(4)
Al01 O004 C00Y C01A -179.6(2)
Al01 O005 C00X N00M -163.2(2)
Al01 O005 C00X C01B 17.9(5)
Al01 O006 C00S N00H -167.7(2)
Al01 O006 C00S C00V 12.2(5)
Al01 O007 C010 N00F 1.8(4)
Al01 O007 C010 C01H -173.8(2)
Al01 N00C N00D C00Y -2.5(3)
Al01 N00C C017 C00V 3.3(4)
Al01 N00K C018 C01B 3.1(5)
Al02 O009 C020 N00Q -162.3(2)
Al02 O009 C020 C025 17.5(5)
Al02 O00A C01K N00J -172.3(2)
Al02 O00A C01K C013 6.3(5)
Al02 O00B C01Q N00N 3.5(5)
Al02 O00B C01Q C01Y -178.5(2)
Al02 O00E C029 N00T 7.1(5)
Al02 O00E C029 C02F -171.9(3)
Al02 N00L N00N C01Q 0.2(3)
Al02 N00L C01F C013 0.6(5)
Al02 N00R N00T C029 -7.1(4)
Al02 N00R C024 C025 -1.0(6)
O004 Al01 O005 C00X -112.1(3)
O004 Al01 O006 C00S -13.2(7)
O004 C00Y C01A C016 171.5(3)
O004 C00Y C01A C02G -7.8(5)
O005 Al01 O004 C00Y -96.6(2)
O005 Al01 O006 C00S 85.6(3)
O005 C00X C01B C018 -4.9(5)
O005 C00X C01B C01N 174.8(3)
O006 Al01 O004 C00Y 2.0(6)
O006 Al01 O005 C00X 79.3(3)
O006 C00S C00V C017 -5.7(5)
O006 C00S C00V C01I 174.8(3)
O007 Al01 O004 C00Y 93.9(2)
O007 Al01 O005 C00X -9.9(8)
O007 Al01 O006 C00S -105.1(3)
O007 C010 C01H C019 5.5(5)
O007 C010 C01H C027 -172.7(3)
O008 C01D C01O C01S 178.7(3)
O009 Al02 O00A C01K 88.8(3)
O009 Al02 O00B C01Q -97.6(2)
O009 Al02 O00E C029 -11.6(7)
O009 C020 C025 C024 -4.0(5)
O009 C020 C025 C02E 178.2(3)
O00A Al02 O009 C020 78.5(3)
O00A Al02 O00B C01Q -1.6(7)
O00A Al02 O00E C029 -103.8(2)
O00B Al02 O009 C020 -113.6(3)
O00B Al02 O00A C01K -7.3(8)
O00B Al02 O00E C029 88.3(3)
O00B C01Q C01Y C028 177.3(3)
O00B C01Q C01Y C02R -4.4(5)
N00C Al01 O004 C00Y -2.6(2)
N00C Al01 O005 C00X 168.5(3)
N00C Al01 O006 C00S -8.7(3)
N00C N00D C00Y O004 0.3(4)
N00C N00D C00Y C01A -178.0(2)
N00D N00C C017 C00V -179.6(3)
N00D C00Y C01A C016 -10.1(4)
N00D C00Y C01A C02G 170.6(3)
O00E Al02 O009 C020 -13.7(8)
O00E Al02 O00A C01K -101.9(3)
O00E Al02 O00B C01Q 93.0(2)
O00E C029 C02F C02D -10.7(6)
O00E C029 C02F C02X 173.9(4)
N00F N00K C018 C01B -177.1(3)
N00F C010 C01H C019 -170.5(3)
N00F C010 C01H C027 11.2(5)
O00G C01L C01R C01E 178.4(3)
O00G C01L C01U C01W 179.4(3)
N00H C00S C00V C017 174.2(3)
N00H C00S C00V C01I -5.3(5)
N00H C012 C01C C01I -2.1(5)
N00H C012 C01C C022 177.6(3)
N00H C012 C01J C01P -178.6(3)
O00I C01P C02I C022 -177.4(3)
N00J C00W C00Z C01D -177.8(3)
N00J C00W C011 C015 -1.7(4)
N00J C00W C011 C01S 177.1(3)
N00K Al01 O004 C00Y 174.1(2)
N00K Al01 O005 C00X -15.8(3)
N00K Al01 O006 C00S 174.6(3)
N00K N00F C010 O007 3.3(4)
N00K N00F C010 C01H 179.1(2)
N00K C018 C01B C00X -5.0(5)
N00K C018 C01B C01N 175.4(3)
N00L Al02 O009 C020 167.1(3)
N00L Al02 O00A C01K -6.6(3)
N00L Al02 O00B C01Q -2.2(2)
N00L Al02 O00E C029 167.6(2)
N00L N00N C01Q O00B -2.4(5)
N00L N00N C01Q C01Y 179.5(3)
N00M C00X C01B C018 176.3(3)
N00M C00X C01B C01N -4.1(5)
N00M C01E C01G C01N -1.6(5)
N00M C01E C01G C01W 178.9(3)
N00M C01E C01R C01L -176.0(3)
N00N N00L C01F C013 -177.6(3)
N00N C01Q C01Y C028 -4.5(5)
N00N C01Q C01Y C02R 173.9(4)
O00O C02K C02N C02Q -177.9(4)
N00P C014 C019 C01H 2.3(5)
N00P C023 C027 C01H -1.7(6)
N00Q C01X C026 C02E -4.0(6)
N00Q C01X C026 C02Q 177.4(4)
N00Q C01X C02B C02K -179.1(3)
N00Q C020 C025 C024 175.7(3)
N00Q C020 C025 C02E -2.1(5)
N00R Al02 O009 C020 -17.1(3)
N00R Al02 O00A C01K 178.0(3)
N00R Al02 O00B C01Q 173.1(2)
N00R Al02 O00E C029 -8.2(2)
N00R N00T C029 O00E 0.2(5)
N00R N00T C029 C02F 179.1(3)
N00R C024 C025 C020 -3.6(6)
N00R C024 C025 C02E 174.0(4)
C00S N00H C012 C01C 0.1(5)
C00S N00H C012 C01J 179.9(3)
C00S C00V C017 N00C -2.0(5)
C00S C00V C01I C01C 3.4(5)
N00T N00R C024 C025 179.7(3)
N00T C029 C02F C02D 170.3(4)
N00T C029 C02F C02X -5.1(6)
C00W N00J C01K O00A -178.0(3)
C00W N00J C01K C013 3.3(5)
C00W C00Z C01D O008 179.7(3)
C00W C00Z C01D C01O 1.2(5)
C00W C011 C015 C013 -0.4(5)
C00W C011 C01S C01O 0.3(5)
C00X N00M C01E C01G 0.5(5)
C00X N00M C01E C01R -179.1(3)
C00X C01B C01N C01G 2.9(5)
C00Y C01A C02G C02L 177.7(3)
C00Z C00W C011 C015 179.5(3)
C00Z C00W C011 C01S -1.7(4)
C00Z C01D C01O C01S -2.7(5)
C010 N00F N00K Al01 -6.7(3)
C010 N00F N00K C018 173.4(3)
C010 C01H C027 C023 -178.4(3)
C011 C00W C00Z C01D 1.0(4)
C012 N00H C00S O006 -176.5(3)
C012 N00H C00S C00V 3.6(5)
C012 C01C C01I C00V 0.3(5)
C012 C01C C022 C02I 2.4(5)
C012 C01J C01P O00I 177.6(3)
C012 C01J C01P C02I -0.3(5)
C014 N00P C023 C027 0.2(5)
C014 C019 C01H C010 178.1(3)
C014 C019 C01H C027 -3.5(5)
C015 C011 C01S C01O 178.9(3)
C015 C013 C01F N00L -179.2(3)
C015 C013 C01K O00A 176.0(3)
C015 C013 C01K N00J -5.4(5)
C016 C01A C02G C02L -1.6(5)
C017 N00C N00D C00Y 179.9(3)
C017 C00V C01I C01C -176.1(3)
C018 C01B C01N C01G -177.4(3)
C019 C01H C027 C023 3.2(5)
C01A C016 C01M N00U 1.9(5)
C01A C02G C02L N00U 3.2(7)
C01C C012 C01J C01P 1.1(5)
C01C C022 C02I C01P -1.7(6)
C01D C01O C01S C011 1.9(5)
C01E N00M C00X O005 -176.5(3)
C01E N00M C00X C01B 2.4(5)
C01E C01G C01N C01B -0.2(5)
C01E C01G C01W C01U -1.0(5)
C01F N00L N00N C01Q 178.7(3)
C01F C013 C015 C011 -179.8(3)
C01F C013 C01K O00A -0.3(5)
C01F C013 C01K N00J 178.3(3)
C01G C01E C01R C01L 4.4(5)
C01I C00V C017 N00C 177.6(3)
C01I C01C C022 C02I -177.9(4)
C01J C012 C01C C01I 178.2(3)
C01J C012 C01C C022 -2.1(5)
C01J C01P C02I C022 0.6(6)
C01K N00J C00W C00Z 179.0(3)
C01K N00J C00W C011 0.2(4)
C01K C013 C015 C011 3.9(5)
C01K C013 C01F N00L -2.9(5)
C01L C01U C01W C01G 0.6(6)
C01M N00U C02L C02G -2.0(6)
C01M C016 C01A C00Y -180.0(3)
C01M C016 C01A C02G -0.7(5)
C01N C01G C01W C01U 179.6(3)
C01Q C01Y C028 C02S 178.9(3)
C01Q C01Y C02R C02U -179.7(3)
C01R C01E C01G C01N 177.9(3)
C01R C01E C01G C01W -1.5(5)
C01R C01L C01U C01W 2.4(6)
C01S C011 C015 C013 -179.1(3)
C01U C01L C01R C01E -4.8(5)
C01W C01G C01N C01B 179.2(3)
C01X N00Q C020 O009 177.8(3)
C01X N00Q C020 C025 -1.9(5)
C01X C026 C02E C025 -0.1(6)
C01X C026 C02Q C02N 2.0(6)
C01X C02B C02K O00O -179.2(3)
C01X C02B C02K C02N 1.0(6)
C01Y C028 C02S N01V -0.6(7)
C01Y C02R C02U N01V 2.5(7)
C01Z O008 C01D C00Z -0.2(5)
C01Z O008 C01D C01O 178.4(3)
C020 N00Q C01X C026 5.0(5)
C020 N00Q C01X C02B -178.4(3)
C020 C025 C02E C026 3.0(6)
C022 C01C C01I C00V -179.4(3)
C023 N00P C014 C019 -0.5(5)
C024 N00R N00T C029 172.3(3)
C024 C025 C02E C026 -174.7(4)
C026 C01X C02B C02K -2.5(6)
C028 C01Y C02R C02U -1.4(6)
C029 C02F C02X C02Y 179.1(4)
C02A O00I C01P C01J 4.7(5)
C02A O00I C01P C02I -177.3(4)
C02B C01X C026 C02E 179.6(4)
C02B C01X C026 C02Q 1.0(6)
C02B C02K C02N C02Q 1.9(6)
C02C O00G C01L C01R -3.6(5)
C02C O00G C01L C01U 179.5(3)
C02D C02F C02X C02Y 3.7(7)
C02E C026 C02Q C02N -176.5(4)
C02F C02D C02M N02H 0.9(7)
C02F C02X C02Y N02H -0.8(8)
C02J O00O C02K C02B 0.6(5)
C02J O00O C02K C02N -179.6(3)
C02K C02N C02Q C026 -3.4(6)
C02L N00U C01M C016 -0.6(5)
C02M C02D C02F C029 -179.3(4)
C02M C02D C02F C02X -3.9(6)
C02M N02H C02Y C02X -2.1(8)
C02Q C026 C02E C025 178.4(4)
C02R C01Y C028 C02S 0.5(6)
C02S N01V C02U C02R -2.5(8)
C02U N01V C02S C028 1.5(8)
C02Y N02H C02M C02D 2.1(7)

loop_
_smtbx_masks_void_nr
_smtbx_masks_void_average_x
_smtbx_masks_void_average_y
_smtbx_masks_void_average_z
_smtbx_masks_void_volume
_smtbx_masks_void_count_electrons
1 0.358 -0.578 0.269 1607.6 505.5
